data_4331856
loop_
_publ_author_name
'Chen, Wanzhi'
'Liu, Fenghui'
'Matsumoto, Kazuko'
'Autschbach, Jochen'
'Le Guennic, Boris'
'Ziegler, Tom'
'Maliarik, Mikhail'
'Glaser, Julius'

_publ_section_title
;
 Spectral and Structural Characterization of Amidate-Bridged
 Platinum&#x2212;Thallium Complexes with Strong Metal&#x2212;Metal Bonds
;
_journal_issue 11
_journal_name_full 'Inorganic Chemistry'
_journal_page_first 4526
_journal_page_last 4536
_journal_paper_doi 10.1021/ic051678o
_journal_volume 45
_journal_year 2006
_chemical_formula_sum 'C24 H68 Cl3 N8 O8 Pt2 Tl'
_chemical_formula_weight 1297.76
_chemical_name_systematic
; 
 ? 
;
_space_group_IT_number 2
_symmetry_cell_setting triclinic
_symmetry_space_group_name_Hall '-P 1'
_symmetry_space_group_name_H-M 'P -1'
_atom_sites_solution_hydrogens geom
_atom_sites_solution_primary direct
_atom_sites_solution_secondary difmap
_audit_creation_method SHELXL-97
_cell_angle_alpha 74.267(6)
_cell_angle_beta 67.206(5)
_cell_angle_gamma 78.688(5)
_cell_formula_units_Z 1
_cell_length_a 9.734(3)
_cell_length_b 11.637(3)
_cell_length_c 11.750(3)
_cell_measurement_reflns_used 3335
_cell_measurement_temperature 153(2)
_cell_measurement_theta_max 27.265
_cell_measurement_theta_min 3.469
_cell_volume 1174.8(6)
_computing_cell_refinement 'Bruker SMART'
_computing_data_collection 'Bruker SMART'
_computing_data_reduction 'Bruker SAINT'
_computing_molecular_graphics 'Bruker SHELXTL'
_computing_publication_material 'Bruker SHELXTL'
_computing_structure_refinement 'SHELXL-97 (Sheldrick, 1997)'
_computing_structure_solution 'SHELXS-97 (Sheldrick, 1990)'
_diffrn_ambient_temperature 153(2)
_diffrn_measured_fraction_theta_full 0.947
_diffrn_measured_fraction_theta_max 0.947
_diffrn_measurement_device_type 'CCD area detector'
_diffrn_measurement_method 'phi and omega scans'
_diffrn_radiation_monochromator graphite
_diffrn_radiation_source 'fine-focus sealed tube'
_diffrn_radiation_type MoK\a
_diffrn_radiation_wavelength 0.71073
_diffrn_reflns_av_R_equivalents 0.0406
_diffrn_reflns_av_sigmaI/netI 0.0778
_diffrn_reflns_limit_h_max 11
_diffrn_reflns_limit_h_min -8
_diffrn_reflns_limit_k_max 13
_diffrn_reflns_limit_k_min -11
_diffrn_reflns_limit_l_max 13
_diffrn_reflns_limit_l_min -9
_diffrn_reflns_number 5692
_diffrn_reflns_theta_full 25.01
_diffrn_reflns_theta_max 25.01
_diffrn_reflns_theta_min 1.83
_exptl_absorpt_coefficient_mu 9.572
_exptl_absorpt_correction_T_max 0.2776
_exptl_absorpt_correction_T_min 0.1898
_exptl_absorpt_correction_type multi-scan
_exptl_absorpt_process_details sadabs
_exptl_crystal_colour yellow
_exptl_crystal_density_diffrn 1.834
_exptl_crystal_density_method 'not measured'
_exptl_crystal_description prism
_exptl_crystal_F_000 620
_exptl_crystal_size_max 0.26
_exptl_crystal_size_mid 0.23
_exptl_crystal_size_min 0.18
_refine_diff_density_max 3.741
_refine_diff_density_min -4.022
_refine_diff_density_rms 0.350
_refine_ls_extinction_method none
_refine_ls_goodness_of_fit_ref 1.047
_refine_ls_hydrogen_treatment constr
_refine_ls_matrix_type full
_refine_ls_number_parameters 286
_refine_ls_number_reflns 3924
_refine_ls_number_restraints 1319
_refine_ls_restrained_S_all 0.930
_refine_ls_R_factor_all 0.0881
_refine_ls_R_factor_gt 0.0704
_refine_ls_shift/su_max 0.000
_refine_ls_shift/su_mean 0.000
_refine_ls_structure_factor_coef Fsqd
_refine_ls_weighting_details 'calc w=1/[\s^2^(Fo^2^)+(0.0426P)^2^+67.9808P] where P=(Fo^2^+2Fc^2^)/3'
_refine_ls_weighting_scheme calc
_refine_ls_wR_factor_gt 0.1701
_refine_ls_wR_factor_ref 0.1821
_reflns_number_gt 3090
_reflns_number_total 3924
_reflns_threshold_expression >2sigma(I)
_cod_data_source_file ic051678osup1.cif
_cod_data_source_block pttlcl
_cod_original_cell_volume 1174.9(6)
_cod_original_sg_symbol_H-M p-1
_cod_database_code 4331856

loop_
_symmetry_equiv_pos_as_xyz
'x, y, z'
'-x, -y, -z'

loop_
_atom_site_label
_atom_site_type_symbol
_atom_site_fract_x
_atom_site_fract_y
_atom_site_fract_z
_atom_site_U_iso_or_equiv
_atom_site_adp_type
_atom_site_occupancy
_atom_site_symmetry_multiplicity
_atom_site_calc_flag
_atom_site_refinement_flags
_atom_site_disorder_assembly
_atom_site_disorder_group
C1 C 0.897(2) 0.7730(19) 0.2241(19) 0.046(3) Uani 1 1 d U . .
C2 C 0.9119(19) 0.6638(18) 0.3259(17) 0.047(3) Uani 1 1 d DU A .
C3 C 0.763(2) 0.618(2) 0.414(2) 0.057(4) Uani 1 1 d DU A 1
H3A H 0.7799 0.5480 0.4776 0.086 Uiso 1 1 calc R A 1
H3B H 0.7153 0.5945 0.3650 0.086 Uiso 1 1 calc R A 1
H3C H 0.6979 0.6811 0.4559 0.086 Uiso 1 1 calc R A 1
C4 C 1.012(3) 0.570(2) 0.264(3) 0.079(6) Uani 1 1 d U . .
H4A H 1.0214 0.4978 0.3275 0.118 Uiso 1 1 calc R B .
H4B H 1.1106 0.5981 0.2134 0.118 Uiso 1 1 calc R . .
H4C H 0.9700 0.5509 0.2079 0.118 Uiso 1 1 calc R . .
C5 C 0.982(4) 0.699(3) 0.405(3) 0.049(5) Uani 0.69(5) 1 d PDU A 1
H5A H 1.0784 0.7299 0.3504 0.073 Uiso 0.69(5) 1 calc PR A 1
H5B H 0.9979 0.6289 0.4689 0.073 Uiso 0.69(5) 1 calc PR A 1
H5C H 0.9150 0.7617 0.4475 0.073 Uiso 0.69(5) 1 calc PR A 1
C5' C 0.895(9) 0.730(6) 0.428(5) 0.053(6) Uani 0.31(5) 1 d PDU A 2
H5'1 H 0.9822 0.7736 0.4017 0.080 Uiso 0.31(5) 1 calc PR A 2
H5'2 H 0.8871 0.6712 0.5078 0.080 Uiso 0.31(5) 1 calc PR A 2
H5'3 H 0.8039 0.7863 0.4411 0.080 Uiso 0.31(5) 1 calc PR A 2
C6 C 0.807(2) 1.1100(19) 0.2424(19) 0.045(3) Uani 1 1 d U B .
C7 C 0.774(2) 1.1688(16) 0.3525(18) 0.046(3) Uani 1 1 d DU . .
C8 C 0.612(2) 1.188(2) 0.430(2) 0.060(4) Uani 1 1 d U B .
H8A H 0.5600 1.2458 0.3788 0.090 Uiso 1 1 calc R . .
H8B H 0.6020 1.2192 0.5031 0.090 Uiso 1 1 calc R . .
H8C H 0.5683 1.1116 0.4602 0.090 Uiso 1 1 calc R . .
C9 C 0.862(3) 1.100(3) 0.436(3) 0.045(5) Uani 0.63(4) 1 d PDU B 1
H9A H 0.9679 1.0875 0.3840 0.068 Uiso 0.63(4) 1 calc PR B 1
H9B H 0.8233 1.0217 0.4797 0.068 Uiso 0.63(4) 1 calc PR B 1
H9C H 0.8511 1.1453 0.4985 0.068 Uiso 0.63(4) 1 calc PR B 1
C10 C 0.822(5) 1.296(2) 0.284(4) 0.062(7) Uani 0.63(4) 1 d PDU B 1
H10A H 0.7601 1.3360 0.2322 0.092 Uiso 0.63(4) 1 calc PR B 1
H10B H 0.9274 1.2900 0.2289 0.092 Uiso 0.63(4) 1 calc PR B 1
H10C H 0.8077 1.3426 0.3460 0.092 Uiso 0.63(4) 1 calc PR B 1
C9' C 0.798(7) 1.055(4) 0.450(5) 0.054(6) Uani 0.37(4) 1 d PDU B 2
H9'1 H 0.7344 0.9952 0.4583 0.081 Uiso 0.37(4) 1 calc PR B 2
H9'2 H 0.7722 1.0752 0.5317 0.081 Uiso 0.37(4) 1 calc PR B 2
H9'3 H 0.9035 1.0216 0.4207 0.081 Uiso 0.37(4) 1 calc PR B 2
C10' C 0.868(6) 1.269(5) 0.332(6) 0.052(8) Uani 0.37(4) 1 d PDU B 2
H10D H 0.9725 1.2474 0.2809 0.078 Uiso 0.37(4) 1 calc PR B 2
H10E H 0.8628 1.2785 0.4134 0.078 Uiso 0.37(4) 1 calc PR B 2
H10F H 0.8293 1.3439 0.2868 0.078 Uiso 0.37(4) 1 calc PR B 2
O3 O 0.425(3) 0.338(3) 0.852(3) 0.054(6) Uani 0.50 1 d PDU C 3
H3 H 0.4055 0.2710 0.8511 0.081 Uiso 0.50 1 calc PR C 3
C11 C 0.545(4) 0.379(3) 0.739(3) 0.044(6) Uani 0.50 1 d PDU C 3
H11A H 0.5052 0.4430 0.6828 0.065 Uiso 0.50 1 calc PR C 3
H11B H 0.5948 0.3121 0.6972 0.065 Uiso 0.50 1 calc PR C 3
H11C H 0.6165 0.4099 0.7603 0.065 Uiso 0.50 1 calc PR C 3
O4 O 0.336(3) 0.401(2) 1.001(2) 0.041(5) Uani 0.50 1 d PDU D 4
H4 H 0.3736 0.3433 1.0443 0.062 Uiso 0.50 1 calc PR D 4
C12 C 0.365(6) 0.375(4) 0.882(3) 0.056(8) Uani 0.50 1 d PDU D 4
H12A H 0.2949 0.4271 0.8435 0.084 Uiso 0.50 1 calc PR D 4
H12B H 0.3508 0.2909 0.8941 0.084 Uiso 0.50 1 calc PR D 4
H12C H 0.4678 0.3895 0.8267 0.084 Uiso 0.50 1 calc PR D 4
C13 C 0.458(3) 0.626(2) 0.890(2) 0.021(5) Uani 0.50 1 d PDU E 5
H13A H 0.3901 0.6994 0.8796 0.031 Uiso 0.50 1 calc PR E 5
H13B H 0.4875 0.5904 0.8158 0.031 Uiso 0.50 1 calc PR E 5
H13C H 0.5471 0.6457 0.8968 0.031 Uiso 0.50 1 calc PR E 5
O5 O 0.385(3) 0.5449(19) 0.998(2) 0.043(5) Uani 0.50 1 d PDU E 5
H5 H 0.3534 0.5774 1.0603 0.064 Uiso 0.50 1 calc PR E 5
O6 O 0.711(3) 0.727(3) 0.753(2) 0.052(5) Uani 0.50 1 d PDU F 6
H6 H 0.7357 0.6580 0.7364 0.078 Uiso 0.50 1 calc PR F 6
C14 C 0.562(3) 0.733(3) 0.839(3) 0.043(6) Uani 0.50 1 d PDU F 6
H14A H 0.5498 0.6630 0.9097 0.064 Uiso 0.50 1 calc PR F 6
H14B H 0.4927 0.7340 0.7964 0.064 Uiso 0.50 1 calc PR F 6
H14C H 0.5395 0.8064 0.8715 0.064 Uiso 0.50 1 calc PR F 6
Cl1 Cl 0.4373(5) 0.9514(5) 0.2168(5) 0.0511(12) Uani 1 1 d U . .
Cl2 Cl 0.5000 1.0000 0.0000 0.126(4) Uani 1 2 d SU . .
N1 N 0.7674(17) 0.8246(14) 0.2168(15) 0.040(2) Uani 1 1 d U B .
H1 H 0.6897 0.7871 0.2713 0.047 Uiso 1 1 calc R . .
N2 N 0.7047(17) 1.0700(14) 0.2228(15) 0.043(3) Uani 1 1 d U . .
H2 H 0.6129 1.0878 0.2730 0.051 Uiso 1 1 calc R B .
N3 N 0.6666(16) 1.1342(13) -0.0175(15) 0.040(3) Uani 1 1 d U . .
H3D H 0.5827 1.1757 0.0273 0.060 Uiso 1 1 calc R B .
H3F H 0.6507 1.1161 -0.0818 0.060 Uiso 1 1 calc R . .
H3E H 0.7446 1.1798 -0.0499 0.060 Uiso 1 1 calc R . .
N4 N 0.7338(18) 0.8717(15) -0.0223(15) 0.048(3) Uani 1 1 d U . .
H4D H 0.8322 0.8526 -0.0661 0.072 Uiso 1 1 calc R B .
H4E H 0.6873 0.9135 -0.0772 0.072 Uiso 1 1 calc R . .
H4F H 0.6895 0.8033 0.0224 0.072 Uiso 1 1 calc R . .
O1 O 1.006(8) 0.837(7) 0.184(9) 0.047(4) Uani 0.23(6) 1 d PU B 1
O1' O 1.023(2) 0.805(2) 0.136(3) 0.051(4) Uani 0.77(6) 1 d PU B 2
O2 O 0.9456(15) 1.0950(14) 0.1752(14) 0.053(3) Uani 1 1 d U . .
Pt1 Pt 0.71657(6) 0.97607(5) 0.10107(6) 0.0247(2) Uani 1 1 d . B .
Tl1 Tl 1.0000 1.0000 0.0000 0.0246(2) Uani 1 2 d S . .

loop_
_atom_site_aniso_label
_atom_site_aniso_U_11
_atom_site_aniso_U_22
_atom_site_aniso_U_33
_atom_site_aniso_U_23
_atom_site_aniso_U_13
_atom_site_aniso_U_12
C1 0.034(5) 0.056(5) 0.053(5) -0.005(5) -0.022(4) -0.013(5)
C2 0.037(5) 0.056(6) 0.052(6) 0.000(5) -0.024(5) -0.011(5)
C3 0.044(7) 0.055(7) 0.055(7) 0.008(6) -0.015(6) -0.002(6)
C4 0.061(10) 0.066(10) 0.077(10) 0.011(9) -0.010(9) -0.002(9)
C5 0.040(8) 0.062(8) 0.053(8) -0.005(8) -0.029(7) -0.007(8)
C5' 0.041(8) 0.061(8) 0.055(8) -0.004(8) -0.018(8) -0.008(8)
C6 0.036(5) 0.059(5) 0.053(5) -0.007(5) -0.029(4) -0.011(5)
C7 0.035(5) 0.059(6) 0.055(6) -0.016(5) -0.022(5) -0.012(5)
C8 0.045(8) 0.070(8) 0.063(8) -0.022(7) -0.013(7) -0.005(7)
C9 0.032(8) 0.067(9) 0.054(8) -0.019(8) -0.025(7) -0.012(8)
C10 0.050(10) 0.065(11) 0.068(11) -0.016(10) -0.017(10) -0.006(10)
C9' 0.042(9) 0.063(9) 0.058(9) -0.011(8) -0.017(8) -0.011(8)
C10' 0.038(12) 0.068(12) 0.058(12) -0.021(11) -0.019(11) -0.011(11)
O3 0.039(11) 0.049(11) 0.059(11) -0.010(10) 0.001(10) -0.013(9)
C11 0.046(10) 0.044(10) 0.046(10) -0.006(9) -0.017(9) -0.021(9)
O4 0.042(8) 0.038(7) 0.040(7) -0.012(6) -0.008(6) -0.007(6)
C12 0.051(12) 0.052(12) 0.058(12) -0.006(11) -0.012(11) -0.015(11)
C13 0.023(6) 0.022(6) 0.022(6) -0.010(4) -0.008(4) -0.003(4)
O5 0.053(8) 0.031(7) 0.037(7) -0.012(6) 0.001(6) -0.018(6)
O6 0.049(9) 0.051(9) 0.048(8) -0.008(8) -0.014(8) 0.004(8)
C14 0.037(10) 0.043(9) 0.048(10) -0.030(9) 0.000(9) -0.009(9)
Cl1 0.030(2) 0.081(3) 0.042(2) 0.004(2) -0.0186(19) -0.016(2)
Cl2 0.107(6) 0.113(6) 0.115(6) -0.004(6) -0.008(6) -0.012(6)
N1 0.033(5) 0.050(5) 0.047(5) -0.004(4) -0.027(4) -0.013(4)
N2 0.032(5) 0.053(5) 0.051(5) -0.005(5) -0.025(4) -0.012(4)
N3 0.029(6) 0.044(7) 0.050(7) -0.001(6) -0.024(5) -0.004(5)
N4 0.037(7) 0.056(7) 0.049(7) 0.004(6) -0.021(6) -0.008(6)
O1 0.034(6) 0.059(6) 0.054(6) -0.005(6) -0.023(6) -0.012(6)
O1' 0.036(5) 0.060(6) 0.058(6) 0.001(5) -0.024(5) -0.010(5)
O2 0.036(5) 0.072(5) 0.057(5) -0.019(5) -0.017(4) -0.015(4)
Pt1 0.0169(3) 0.0309(4) 0.0268(3) 0.0033(2) -0.0138(2) -0.0046(2)
Tl1 0.0180(4) 0.0292(4) 0.0269(4) 0.0030(3) -0.0138(3) -0.0037(3)

loop_
_atom_type_symbol
_atom_type_description
_atom_type_scat_dispersion_real
_atom_type_scat_dispersion_imag
_atom_type_scat_source
C C 0.0033 0.0016 'International Tables Vol C Tables 4.2.6.8 and 6.1.1.4'
H H 0.0000 0.0000 'International Tables Vol C Tables 4.2.6.8 and 6.1.1.4'
N N 0.0061 0.0033 'International Tables Vol C Tables 4.2.6.8 and 6.1.1.4'
O O 0.0106 0.0060 'International Tables Vol C Tables 4.2.6.8 and 6.1.1.4'
Cl Cl 0.1484 0.1585 'International Tables Vol C Tables 4.2.6.8 and 6.1.1.4'
Pt Pt -1.7033 8.3905 'International Tables Vol C Tables 4.2.6.8 and 6.1.1.4'
Tl Tl -2.8358 9.6688 'International Tables Vol C Tables 4.2.6.8 and 6.1.1.4'

loop_
_geom_angle_atom_site_label_1
_geom_angle_atom_site_label_2
_geom_angle_atom_site_label_3
_geom_angle
_geom_angle_site_symmetry_1
_geom_angle_site_symmetry_3
O1 C1 O1' 32(4) . .
O1 C1 N1 119(4) . .
O1' C1 N1 121.7(19) . .
O1 C1 C2 112(3) . .
O1' C1 C2 114.9(17) . .
N1 C1 C2 123.1(17) . .
C4 C2 C3 110.3(18) . .
C4 C2 C1 108.0(17) . .
C3 C2 C1 113.2(15) . .
C4 C2 C5 109(2) . .
C3 C2 C5 107.8(19) . .
C1 C2 C5 108.1(18) . .
C4 C2 C5' 140(4) . .
C3 C2 C5' 86(3) . .
C1 C2 C5' 98(3) . .
C5 C2 C5' 31(3) . .
C2 C3 H3A 109.5 . .
C2 C3 H3B 109.5 . .
H3A C3 H3B 109.5 . .
C2 C3 H3C 109.5 . .
H3A C3 H3C 109.5 . .
H3B C3 H3C 109.5 . .
C2 C4 H4A 109.5 . .
C2 C4 H4B 109.5 . .
H4A C4 H4B 109.5 . .
C2 C4 H4C 109.5 . .
H4A C4 H4C 109.5 . .
H4B C4 H4C 109.5 . .
C2 C5 H5A 109.5 . .
C2 C5 H5B 109.5 . .
H5A C5 H5B 109.5 . .
C2 C5 H5C 109.5 . .
H5A C5 H5C 109.5 . .
H5B C5 H5C 109.5 . .
C2 C5' H5'1 109.5 . .
C2 C5' H5'2 109.5 . .
H5'1 C5' H5'2 109.5 . .
C2 C5' H5'3 109.5 . .
H5'1 C5' H5'3 109.5 . .
H5'2 C5' H5'3 109.5 . .
O2 C6 N2 121.9(19) . .
O2 C6 C7 114.9(15) . .
N2 C6 C7 123.0(18) . .
C8 C7 C9 110(2) . .
C8 C7 C6 115.0(16) . .
C9 C7 C6 110.8(18) . .
C8 C7 C10' 115(3) . .
C9 C7 C10' 83(3) . .
C6 C7 C10' 118(3) . .
C8 C7 C9' 92(3) . .
C9 C7 C9' 31(2) . .
C6 C7 C9' 98(3) . .
C10' C7 C9' 114(4) . .
C8 C7 C10 105(2) . .
C9 C7 C10 114(2) . .
C6 C7 C10 102(2) . .
C10' C7 C10 31(2) . .
C9' C7 C10 145(3) . .
C7 C8 H8A 109.5 . .
C7 C8 H8B 109.5 . .
H8A C8 H8B 109.5 . .
C7 C8 H8C 109.5 . .
H8A C8 H8C 109.5 . .
H8B C8 H8C 109.5 . .
C7 C9 H9A 109.5 . .
C7 C9 H9B 109.5 . .
H9A C9 H9B 109.5 . .
C7 C9 H9C 109.5 . .
H9A C9 H9C 109.5 . .
H9B C9 H9C 109.5 . .
C7 C10 H10A 109.5 . .
C7 C10 H10B 109.5 . .
H10A C10 H10B 109.5 . .
C7 C10 H10C 109.5 . .
H10A C10 H10C 109.5 . .
H10B C10 H10C 109.5 . .
C7 C9' H9'1 109.5 . .
C7 C9' H9'2 109.5 . .
H9'1 C9' H9'2 109.5 . .
C7 C9' H9'3 109.5 . .
H9'1 C9' H9'3 109.5 . .
H9'2 C9' H9'3 109.5 . .
C7 C10' H10D 109.5 . .
C7 C10' H10E 109.5 . .
H10D C10' H10E 109.5 . .
C7 C10' H10F 109.5 . .
H10D C10' H10F 109.5 . .
H10E C10' H10F 109.5 . .
C11 O3 H3 109.5 . .
O3 C11 H11A 109.5 . .
O3 C11 H11B 109.5 . .
H11A C11 H11B 109.5 . .
O3 C11 H11C 109.5 . .
H11A C11 H11C 109.5 . .
H11B C11 H11C 109.5 . .
C12 O4 H4 109.5 . .
O4 C12 H12A 109.5 . .
O4 C12 H12B 109.5 . .
H12A C12 H12B 109.5 . .
O4 C12 H12C 109.5 . .
H12A C12 H12C 109.5 . .
H12B C12 H12C 109.5 . .
O5 C13 H13A 109.5 . .
O5 C13 H13B 109.5 . .
H13A C13 H13B 109.5 . .
O5 C13 H13C 109.5 . .
H13A C13 H13C 109.5 . .
H13B C13 H13C 109.5 . .
C13 O5 H5 109.5 . .
C14 O6 H6 109.5 . .
O6 C14 H14A 109.5 . .
O6 C14 H14B 109.5 . .
H14A C14 H14B 109.5 . .
O6 C14 H14C 109.5 . .
H14A C14 H14C 109.5 . .
H14B C14 H14C 109.5 . .
Cl1 Cl2 Pt1 60.33(11) 2_675 2_675
Cl1 Cl2 Pt1 119.67(11) 2_675 .
Pt1 Cl2 Pt1 180.0 2_675 .
C1 N1 Pt1 130.6(14) . .
C1 N1 H1 114.7 . .
Pt1 N1 H1 114.7 . .
C6 N2 Pt1 131.9(15) . .
C6 N2 H2 114.0 . .
Pt1 N2 H2 114.0 . .
Pt1 N3 H3D 109.5 . .
Pt1 N3 H3F 109.5 . .
H3D N3 H3F 109.5 . .
Pt1 N3 H3E 109.5 . .
H3D N3 H3E 109.5 . .
H3F N3 H3E 109.5 . .
Pt1 N4 H4D 109.5 . .
Pt1 N4 H4E 109.5 . .
H4D N4 H4E 109.5 . .
Pt1 N4 H4F 109.5 . .
H4D N4 H4F 109.5 . .
H4E N4 H4F 109.5 . .
C1 O1 Tl1 112(4) . .
C1 O1' Tl1 114.0(15) . .
C6 O2 Tl1 115.2(12) . .
N2 Pt1 N1 89.4(6) . .
N2 Pt1 N4 177.5(6) . .
N1 Pt1 N4 88.2(6) . .
N2 Pt1 N3 89.7(6) . .
N1 Pt1 N3 178.9(6) . .
N4 Pt1 N3 92.7(6) . .
N2 Pt1 Cl1 88.9(5) . .
N1 Pt1 Cl1 90.0(4) . .
N4 Pt1 Cl1 91.7(5) . .
N3 Pt1 Cl1 90.6(4) . .
N2 Pt1 Tl1 87.6(4) . .
N1 Pt1 Tl1 87.5(4) . .
N4 Pt1 Tl1 91.6(4) . .
N3 Pt1 Tl1 91.8(4) . .
Cl1 Pt1 Tl1 175.82(11) . .
N2 Pt1 Cl2 123.3(4) . .
N1 Pt1 Cl2 123.7(4) . .
N4 Pt1 Cl2 58.8(4) . .
N3 Pt1 Cl2 57.4(4) . .
Cl1 Pt1 Cl2 51.62(11) . .
Tl1 Pt1 Cl2 132.50(3) . .
O1' Tl1 O1' 180.000(2) 2_775 .
O1' Tl1 O2 89.9(10) 2_775 2_775
O1' Tl1 O2 90.1(10) . 2_775
O1' Tl1 O2 90.1(10) 2_775 .
O1' Tl1 O2 89.9(10) . .
O2 Tl1 O2 180.0(6) 2_775 .
O1' Tl1 O1 17(2) 2_775 2_775
O1' Tl1 O1 163(2) . 2_775
O2 Tl1 O1 73(3) 2_775 2_775
O2 Tl1 O1 107(3) . 2_775
O1' Tl1 O1 163(2) 2_775 .
O1' Tl1 O1 17(2) . .
O2 Tl1 O1 107(3) 2_775 .
O2 Tl1 O1 73(3) . .
O1 Tl1 O1 180.000(5) 2_775 .
O1' Tl1 Pt1 96.2(4) 2_775 .
O1' Tl1 Pt1 83.8(4) . .
O2 Tl1 Pt1 97.2(3) 2_775 .
O2 Tl1 Pt1 82.8(3) . .
O1 Tl1 Pt1 98.0(15) 2_775 .
O1 Tl1 Pt1 82.0(15) . .
O1' Tl1 Pt1 83.8(4) 2_775 2_775
O1' Tl1 Pt1 96.2(4) . 2_775
O2 Tl1 Pt1 82.8(3) 2_775 2_775
O2 Tl1 Pt1 97.2(3) . 2_775
O1 Tl1 Pt1 82.0(15) 2_775 2_775
O1 Tl1 Pt1 98.0(15) . 2_775
Pt1 Tl1 Pt1 180.00(3) . 2_775

loop_
_geom_bond_atom_site_label_1
_geom_bond_atom_site_label_2
_geom_bond_distance
_geom_bond_site_symmetry_2
C1 O1 1.28(7) .
C1 O1' 1.30(3) .
C1 N1 1.31(2) .
C1 C2 1.52(3) .
C2 C4 1.46(3) .
C2 C3 1.516(15) .
C2 C5 1.522(16) .
C2 C5' 1.536(18) .
C3 H3A 0.9800 .
C3 H3B 0.9800 .
C3 H3C 0.9800 .
C4 H4A 0.9800 .
C4 H4B 0.9800 .
C4 H4C 0.9800 .
C5 H5A 0.9800 .
C5 H5B 0.9800 .
C5 H5C 0.9800 .
C5' H5'1 0.9800 .
C5' H5'2 0.9800 .
C5' H5'3 0.9800 .
C6 O2 1.27(2) .
C6 N2 1.30(2) .
C6 C7 1.52(3) .
C7 C8 1.49(3) .
C7 C9 1.513(16) .
C7 C10' 1.526(18) .
C7 C9' 1.544(18) .
C7 C10 1.545(17) .
C8 H8A 0.9800 .
C8 H8B 0.9800 .
C8 H8C 0.9800 .
C9 H9A 0.9800 .
C9 H9B 0.9800 .
C9 H9C 0.9800 .
C10 H10A 0.9800 .
C10 H10B 0.9800 .
C10 H10C 0.9800 .
C9' H9'1 0.9800 .
C9' H9'2 0.9800 .
C9' H9'3 0.9800 .
C10' H10D 0.9800 .
C10' H10E 0.9800 .
C10' H10F 0.9800 .
O3 C11 1.424(17) .
O3 H3 0.8400 .
C11 H11A 0.9800 .
C11 H11B 0.9800 .
C11 H11C 0.9800 .
O4 C12 1.418(18) .
O4 H4 0.8400 .
C12 H12A 0.9800 .
C12 H12B 0.9800 .
C12 H12C 0.9800 .
C13 O5 1.388(16) .
C13 H13A 0.9800 .
C13 H13B 0.9800 .
C13 H13C 0.9800 .
O5 H5 0.8400 .
O6 C14 1.414(17) .
O6 H6 0.8400 .
C14 H14A 0.9800 .
C14 H14B 0.9800 .
C14 H14C 0.9800 .
Cl1 Pt1 2.559(5) .
Cl2 Cl1 2.309(5) 2_675
Cl2 Pt1 2.7318(8) 2_675
Cl2 Pt1 2.7318(8) .
N1 Pt1 2.020(15) .
N1 H1 0.8800 .
N2 Pt1 1.981(16) .
N2 H2 0.8800 .
N3 Pt1 2.085(14) .
N3 H3D 0.9100 .
N3 H3F 0.9100 .
N3 H3E 0.9100 .
N4 Pt1 2.071(17) .
N4 H4D 0.9100 .
N4 H4E 0.9100 .
N4 H4F 0.9100 .
O1 Tl1 2.48(7) .
O1' Tl1 2.424(19) .
O2 Tl1 2.429(14) .
Pt1 Tl1 2.5852(9) .
Tl1 O1' 2.424(19) 2_775
Tl1 O2 2.429(14) 2_775
Tl1 O1 2.48(7) 2_775
Tl1 Pt1 2.5852(9) 2_775

loop_
_geom_torsion_atom_site_label_1
_geom_torsion_atom_site_label_2
_geom_torsion_atom_site_label_3
_geom_torsion_atom_site_label_4
_geom_torsion
_geom_torsion_site_symmetry_1
_geom_torsion_site_symmetry_4
O1 C1 C2 C4 -83(6) . .
O1' C1 C2 C4 -48(3) . .
N1 C1 C2 C4 125(2) . .
O1 C1 C2 C3 155(6) . .
O1' C1 C2 C3 -171(2) . .
N1 C1 C2 C3 3(3) . .
O1 C1 C2 C5 36(6) . .
O1' C1 C2 C5 70(3) . .
N1 C1 C2 C5 -117(2) . .
O1 C1 C2 C5' 66(6) . .
O1' C1 C2 C5' 100(4) . .
N1 C1 C2 C5' -86(4) . .
O2 C6 C7 C8 179.2(18) . .
N2 C6 C7 C8 -6(3) . .
O2 C6 C7 C9 -55(3) . .
N2 C6 C7 C9 120(2) . .
O2 C6 C7 C10' 38(4) . .
N2 C6 C7 C10' -147(3) . .
O2 C6 C7 C9' -85(3) . .
N2 C6 C7 C9' 90(3) . .
O2 C6 C7 C10 66(3) . .
N2 C6 C7 C10 -119(3) . .
O1 C1 N1 Pt1 24(6) . .
O1' C1 N1 Pt1 -13(3) . .
C2 C1 N1 Pt1 174.5(13) . .
O2 C6 N2 Pt1 2(3) . .
C7 C6 N2 Pt1 -172.7(13) . .
O1' C1 O1 Tl1 70(6) . .
N1 C1 O1 Tl1 -34(8) . .
C2 C1 O1 Tl1 173(3) . .
O1 C1 O1' Tl1 -77(6) . .
N1 C1 O1' Tl1 18(3) . .
C2 C1 O1' Tl1 -168.4(15) . .
N2 C6 O2 Tl1 4(3) . .
C7 C6 O2 Tl1 179.6(12) . .
C6 N2 Pt1 N1 81.2(18) . .
C6 N2 Pt1 N4 65(15) . .
C6 N2 Pt1 N3 -98.1(18) . .
C6 N2 Pt1 Cl1 171.3(18) . .
C6 N2 Pt1 Tl1 -6.3(18) . .
C6 N2 Pt1 Cl2 -147.7(16) . .
C1 N1 Pt1 N2 -87.8(18) . .
C1 N1 Pt1 N4 91.5(18) . .
C1 N1 Pt1 N3 -50(35) . .
C1 N1 Pt1 Cl1 -176.8(17) . .
C1 N1 Pt1 Tl1 -0.2(17) . .
C1 N1 Pt1 Cl2 141.4(16) . .
Cl1 Cl2 Pt1 N2 123.2(6) 2_675 .
Pt1 Cl2 Pt1 N2 -53(100) 2_675 .
Cl1 Cl2 Pt1 N1 -121.8(6) 2_675 .
Pt1 Cl2 Pt1 N1 62(100) 2_675 .
Cl1 Cl2 Pt1 N4 -58.4(6) 2_675 .
Pt1 Cl2 Pt1 N4 126(100) 2_675 .
Cl1 Cl2 Pt1 N3 58.5(6) 2_675 .
Pt1 Cl2 Pt1 N3 -117(100) 2_675 .
Cl1 Cl2 Pt1 Cl1 180.0 2_675 .
Pt1 Cl2 Pt1 Cl1 4(100) 2_675 .
Cl1 Cl2 Pt1 Tl1 0.89(18) 2_675 .
Pt1 Cl2 Pt1 Tl1 -175(100) 2_675 .
C1 O1' Tl1 O1' 119(100) . 2_775
C1 O1' Tl1 O2 -111(2) . 2_775
C1 O1' Tl1 O2 69(2) . .
C1 O1' Tl1 O1 -111(6) . 2_775
C1 O1' Tl1 O1 69(6) . .
C1 O1' Tl1 Pt1 -14(2) . .
C1 O1' Tl1 Pt1 166(2) . 2_775
C6 O2 Tl1 O1' 89.9(15) . 2_775
C6 O2 Tl1 O1' -90.1(15) . .
C6 O2 Tl1 O2 -147(100) . 2_775
C6 O2 Tl1 O1 90(2) . 2_775
C6 O2 Tl1 O1 -90(2) . .
C6 O2 Tl1 Pt1 -6.4(14) . .
C6 O2 Tl1 Pt1 173.6(14) . 2_775
C1 O1 Tl1 O1' 111(7) . 2_775
C1 O1 Tl1 O1' -69(7) . .
C1 O1 Tl1 O2 -69(7) . 2_775
C1 O1 Tl1 O2 111(7) . .
C1 O1 Tl1 O1 141(100) . 2_775
C1 O1 Tl1 Pt1 26(6) . .
C1 O1 Tl1 Pt1 -154(6) . 2_775
N2 Pt1 Tl1 O1' -84.6(10) . 2_775
N1 Pt1 Tl1 O1' -174.1(10) . 2_775
N4 Pt1 Tl1 O1' 97.8(10) . 2_775
N3 Pt1 Tl1 O1' 5.1(10) . 2_775
Cl1 Pt1 Tl1 O1' -120(2) . 2_775
Cl2 Pt1 Tl1 O1' 50.4(9) . 2_775
N2 Pt1 Tl1 O1' 95.4(10) . .
N1 Pt1 Tl1 O1' 5.9(10) . .
N4 Pt1 Tl1 O1' -82.2(10) . .
N3 Pt1 Tl1 O1' -174.9(10) . .
Cl1 Pt1 Tl1 O1' 60(2) . .
Cl2 Pt1 Tl1 O1' -129.6(9) . .
N2 Pt1 Tl1 O2 -175.2(6) . 2_775
N1 Pt1 Tl1 O2 95.3(6) . 2_775
N4 Pt1 Tl1 O2 7.1(6) . 2_775
N3 Pt1 Tl1 O2 -85.6(6) . 2_775
Cl1 Pt1 Tl1 O2 149.4(19) . 2_775
Cl2 Pt1 Tl1 O2 -40.2(4) . 2_775
N2 Pt1 Tl1 O2 4.8(6) . .
N1 Pt1 Tl1 O2 -84.7(6) . .
N4 Pt1 Tl1 O2 -172.9(6) . .
N3 Pt1 Tl1 O2 94.4(6) . .
Cl1 Pt1 Tl1 O2 -30.6(19) . .
Cl2 Pt1 Tl1 O2 139.8(4) . .
N2 Pt1 Tl1 O1 -101(3) . 2_775
N1 Pt1 Tl1 O1 169(3) . 2_775
N4 Pt1 Tl1 O1 81(3) . 2_775
N3 Pt1 Tl1 O1 -11(3) . 2_775
Cl1 Pt1 Tl1 O1 -137(3) . 2_775
Cl2 Pt1 Tl1 O1 34(3) . 2_775
N2 Pt1 Tl1 O1 79(3) . .
N1 Pt1 Tl1 O1 -11(3) . .
N4 Pt1 Tl1 O1 -99(3) . .
N3 Pt1 Tl1 O1 169(3) . .
Cl1 Pt1 Tl1 O1 43(3) . .
Cl2 Pt1 Tl1 O1 -146(3) . .
N2 Pt1 Tl1 Pt1 43(100) . 2_775
N1 Pt1 Tl1 Pt1 -47(100) . 2_775
N4 Pt1 Tl1 Pt1 -135(100) . 2_775
N3 Pt1 Tl1 Pt1 132(100) . 2_775
Cl1 Pt1 Tl1 Pt1 7(100) . 2_775
Cl2 Pt1 Tl1 Pt1 178(100) . 2_775
